data_7250751
loop_
_publ_author_name
'Ahamad, Jarish'
'Khatua, Rashmi Ranjan'
'Khan, Faiz Ahmed'

_publ_section_title
;
 Lewis acid-promoted intramolecular cyclization of ortho-prenylated
 chalcones: application to first total synthesis of (+-) involucrasin C
 and its novel analogues
;
_journal_issue 33
_journal_name_full 'RSC Advances'
_journal_page_first 27254
_journal_page_last 27259
_journal_paper_doi 10.1039/D5RA04830C
_journal_volume 15
_journal_year 2025
_chemical_absolute_configuration ad
_chemical_formula_moiety 'C24 H22 O2'
_chemical_formula_sum 'C24 H22 O2'
_chemical_formula_weight 342.41
_space_group_crystal_system orthorhombic
_space_group_IT_number 19
_space_group_name_Hall 'P 2ac 2ab'
_space_group_name_H-M_alt 'P 21 21 21'
_atom_sites_solution_hydrogens geom
_atom_sites_solution_primary dual
_audit_creation_date 2024-08-08
_audit_creation_method
;
Olex2 1.5-alpha
(compiled 2024.02.16 svn.r378c4104 for OlexSys, GUI svn.r6928)
;
_audit_update_record
;
2024-08-08 deposited with the CCDC.	2025-07-18 downloaded from the CCDC.
;
_cell_angle_alpha 90
_cell_angle_beta 90
_cell_angle_gamma 90
_cell_formula_units_Z 4
_cell_length_a 7.9481(8)
_cell_length_b 12.8917(16)
_cell_length_c 17.710(2)
_cell_measurement_reflns_used 3589
_cell_measurement_temperature 298
_cell_measurement_theta_max 21.759
_cell_measurement_theta_min 2.300
_cell_volume 1814.6(4)
_computing_cell_refinement 'SAINT V8.40B (?, 2016)'
_computing_data_reduction 'SAINT V8.40B (?, 2016)'
_computing_molecular_graphics 'Olex2 1.5-alpha (Dolomanov et al., 2009)'
_computing_publication_material 'Olex2 1.5-alpha (Dolomanov et al., 2009)'
_computing_structure_refinement 'XL  (Sheldrick, 2008)'
_computing_structure_solution 'SHELXT 2018/2 (Sheldrick, 2018)'
_diffrn_ambient_temperature 298
_diffrn_measured_fraction_theta_full 0.999
_diffrn_measured_fraction_theta_max 0.997
_diffrn_measurement_device_type 'Bruker APEX-IV Photon II'
_diffrn_radiation_type MoK\a
_diffrn_radiation_wavelength 0.71073
_diffrn_reflns_av_R_equivalents 0.0810
_diffrn_reflns_av_unetI/netI 0.0567
_diffrn_reflns_Laue_measured_fraction_full 0.999
_diffrn_reflns_Laue_measured_fraction_max 0.997
_diffrn_reflns_limit_h_max 10
_diffrn_reflns_limit_h_min -10
_diffrn_reflns_limit_k_max 16
_diffrn_reflns_limit_k_min -16
_diffrn_reflns_limit_l_max 22
_diffrn_reflns_limit_l_min -22
_diffrn_reflns_number 23651
_diffrn_reflns_point_group_measured_fraction_full 1.000
_diffrn_reflns_point_group_measured_fraction_max 0.997
_diffrn_reflns_theta_full 25.242
_diffrn_reflns_theta_max 27.124
_diffrn_reflns_theta_min 2.300
_diffrn_source_current 1.4
_diffrn_source_power 0.07
_diffrn_source_voltage 50.0
_exptl_absorpt_coefficient_mu 0.078
_exptl_absorpt_correction_T_max 0.7455
_exptl_absorpt_correction_T_min 0.5383
_exptl_absorpt_correction_type multi-scan
_exptl_absorpt_process_details
;
SADABS-2016/2 (Bruker,2016/2) was used for absorption correction.
wR2(int) was 0.1103 before and 0.0670 after correction.
The Ratio of minimum to maximum transmission is 0.7221.
The \l/2 correction factor is Not present.
;
_exptl_crystal_colour 'clear light colourless'
_exptl_crystal_colour_lustre clear
_exptl_crystal_colour_modifier light
_exptl_crystal_colour_primary colourless
_exptl_crystal_density_diffrn 1.253
_exptl_crystal_description needle
_exptl_crystal_F_000 728
_exptl_crystal_size_max 0.659
_exptl_crystal_size_mid 0.049
_exptl_crystal_size_min 0.025
_refine_diff_density_max 0.125
_refine_diff_density_min -0.122
_refine_diff_density_rms 0.031
_refine_ls_abs_structure_details
;
 Refined as an inversion twin.
;
_refine_ls_abs_structure_Flack 0(2)
_refine_ls_extinction_coef 0.015(2)
_refine_ls_extinction_expression Fc^*^=kFc[1+0.001xFc^2^\l^3^/sin(2\q)]^-1/4^
_refine_ls_extinction_method 'SHELXL-2019/1 (Sheldrick 2019)'
_refine_ls_goodness_of_fit_ref 1.051
_refine_ls_hydrogen_treatment constr
_refine_ls_matrix_type full
_refine_ls_number_parameters 238
_refine_ls_number_reflns 4006
_refine_ls_number_restraints 0
_refine_ls_restrained_S_all 1.051
_refine_ls_R_factor_all 0.0902
_refine_ls_R_factor_gt 0.0452
_refine_ls_shift/su_max 0.000
_refine_ls_shift/su_mean 0.000
_refine_ls_structure_factor_coef Fsqd
_refine_ls_weighting_details 'w=1/[\s^2^(Fo^2^)+(0.0358P)^2^+0.1309P] where P=(Fo^2^+2Fc^2^)/3'
_refine_ls_weighting_scheme calc
_refine_ls_wR_factor_gt 0.0864
_refine_ls_wR_factor_ref 0.1033
_reflns_Friedel_coverage 0.744
_reflns_Friedel_fraction_full 1.000
_reflns_Friedel_fraction_max 0.996
_reflns_number_gt 2663
_reflns_number_total 4006
_reflns_threshold_expression 'I > 2\s(I)'
_cod_data_source_file d5ra04830c2.cif
_cod_data_source_block mo_fak_ja_801
_cod_original_cell_volume 1814.7(4)
_cod_database_code 7250751
_shelx_shelxl_version_number 2019/1
_shelx_space_group_comment
;
The symmetry employed for this shelxl refinement is uniquely defined
by the following loop, which should always be used as a source of
symmetry information in preference to the above space-group names.
They are only intended as comments.
;
_shelx_estimated_absorpt_t_max 0.998
_shelx_estimated_absorpt_t_min 0.950
_olex2_refinement_description
;
1. Twinned data refinement
 Scales: 1(2)
 0(2)
2. Fixed Uiso
 At 1.2 times of:
  All C(H) groups, All C(H,H) groups
 At 1.5 times of:
  All O(H) groups
3.a Ternary CH refined with riding coordinates:
 C009(H009), C17(H17), C16(H16)
3.b Secondary CH2 refined with riding coordinates:
 C8(H8A,H8B), C15(H15A,H15B)
3.c Aromatic/amide H refined with riding coordinates:
 C12(H12), C9(H9), C10(H10), C23(H23), C11(H11), C19(H19), C20(H20), C1(H1),
 C5(H5), C2(H2A), C3(H3), C21(H21), C4(H4), C22(H22)
3.d Idealised tetrahedral OH refined as rotating group:
 O2(H2)
;
_olex2_exptl_crystal_mounting_method 'Nylon loop used'
_olex2_submission_special_instructions 'No special instructions were received'

loop_
_space_group_symop_operation_xyz
'x, y, z'
'-x+1/2, -y, z+1/2'
'-x, y+1/2, -z+1/2'
'x+1/2, -y+1/2, -z'

loop_
_atom_site_label
_atom_site_type_symbol
_atom_site_fract_x
_atom_site_fract_y
_atom_site_fract_z
_atom_site_U_iso_or_equiv
_atom_site_adp_type
_atom_site_occupancy
_atom_site_site_symmetry_order
_atom_site_calc_flag
_atom_site_refinement_flags_posn
_atom_site_refinement_flags_adp
_atom_site_refinement_flags_occupancy
_atom_site_disorder_assembly
_atom_site_disorder_group
O2 O 0.9354(3) 0.27540(19) 0.58622(12) 0.0588(6) Uani 1 1 d . . . . .
H2 H 0.855937 0.235610 0.580437 0.088 Uiso 1 1 calc R U . . .
O1 O 0.6664(3) 0.14312(18) 0.56932(13) 0.0618(6) Uani 1 1 d . . . . .
C13 C 0.4990(3) 0.4547(2) 0.61445(14) 0.0377(7) Uani 1 1 d . . . . .
C14 C 0.5483(3) 0.4991(2) 0.68191(15) 0.0401(7) Uani 1 1 d . . . . .
C18 C 1.0137(3) 0.3334(2) 0.71034(16) 0.0443(7) Uani 1 1 d . . . . .
C6 C 0.3970(4) 0.0702(2) 0.57472(16) 0.0424(7) Uani 1 1 d . . . . .
C7 C 0.5163(4) 0.1580(2) 0.58049(15) 0.0434(7) Uani 1 1 d . . . . .
C12 C 0.3831(4) 0.5037(2) 0.56833(17) 0.0473(7) Uani 1 1 d . . . . .
H12 H 0.347947 0.472772 0.523594 0.057 Uiso 1 1 calc R U . . .
C009 C 0.5825(3) 0.3503(2) 0.60221(14) 0.0383(6) Uani 1 1 d . . . . .
H009 H 0.643412 0.350988 0.554104 0.046 Uiso 1 1 calc R U . . .
C17 C 0.8957(3) 0.3487(2) 0.64392(16) 0.0435(7) Uani 1 1 d . . . . .
H17 H 0.914908 0.418341 0.623513 0.052 Uiso 1 1 calc R U . . .
C9 C 0.4850(4) 0.5955(2) 0.70292(17) 0.0500(8) Uani 1 1 d . . . . .
H9 H 0.519409 0.626464 0.747772 0.060 Uiso 1 1 calc R U . . .
C16 C 0.7108(3) 0.3417(2) 0.66864(15) 0.0389(7) Uani 1 1 d . . . . .
H16 H 0.693362 0.275119 0.694206 0.047 Uiso 1 1 calc R U . . .
C8 C 0.4512(3) 0.2642(2) 0.60104(16) 0.0407(7) Uani 1 1 d . . . . .
H8A H 0.399562 0.260215 0.650581 0.049 Uiso 1 1 calc R U . . .
H8B H 0.363885 0.283053 0.565334 0.049 Uiso 1 1 calc R U . . .
C10 C 0.3710(4) 0.6446(2) 0.65662(19) 0.0543(8) Uani 1 1 d . . . . .
H10 H 0.327668 0.708810 0.670568 0.065 Uiso 1 1 calc R U . . .
C15 C 0.6667(4) 0.4303(2) 0.72448(17) 0.0505(8) Uani 1 1 d . . . . .
H15A H 0.613166 0.402865 0.769482 0.061 Uiso 1 1 calc R U . . .
H15B H 0.767024 0.468039 0.739172 0.061 Uiso 1 1 calc R U . . .
C23 C 1.0186(4) 0.2386(3) 0.74763(19) 0.0559(8) Uani 1 1 d . . . . .
H23 H 0.950354 0.184502 0.731299 0.067 Uiso 1 1 calc R U . . .
C11 C 0.3202(4) 0.5995(2) 0.58970(18) 0.0541(8) Uani 1 1 d . . . . .
H11 H 0.243480 0.633651 0.558820 0.065 Uiso 1 1 calc R U . . .
C19 C 1.1177(4) 0.4118(3) 0.73520(19) 0.0558(8) Uani 1 1 d . . . . .
H19 H 1.117473 0.475373 0.710439 0.067 Uiso 1 1 calc R U . . .
C20 C 1.2225(4) 0.3969(3) 0.7965(2) 0.0697(10) Uani 1 1 d . . . . .
H20 H 1.291542 0.450597 0.812931 0.084 Uiso 1 1 calc R U . . .
C1 C 0.4542(5) -0.0242(2) 0.5482(2) 0.0605(9) Uani 1 1 d . . . . .
H1 H 0.566405 -0.031048 0.534148 0.073 Uiso 1 1 calc R U . . .
C5 C 0.2296(4) 0.0788(3) 0.59575(17) 0.0515(8) Uani 1 1 d . . . . .
H5 H 0.188330 0.141759 0.613389 0.062 Uiso 1 1 calc R U . . .
C2 C 0.3484(5) -0.1080(3) 0.5421(2) 0.0767(12) Uani 1 1 d . . . . .
H2A H 0.388395 -0.170576 0.523154 0.092 Uiso 1 1 calc R U . . .
C3 C 0.1838(5) -0.0989(3) 0.5640(2) 0.0719(11) Uani 1 1 d . . . . .
H3 H 0.112332 -0.155887 0.560897 0.086 Uiso 1 1 calc R U . . .
C21 C 1.2250(4) 0.3030(4) 0.8334(2) 0.0767(12) Uani 1 1 d . . . . .
H21 H 1.294887 0.293117 0.874873 0.092 Uiso 1 1 calc R U . . .
C4 C 0.1241(4) -0.0058(3) 0.59059(19) 0.0641(10) Uani 1 1 d . . . . .
H4 H 0.012121 0.000147 0.605153 0.077 Uiso 1 1 calc R U . . .
C22 C 1.1233(4) 0.2242(3) 0.8083(2) 0.0712(11) Uani 1 1 d . . . . .
H22 H 1.125451 0.160288 0.832732 0.085 Uiso 1 1 calc R U . . .

loop_
_atom_site_aniso_label
_atom_site_aniso_U_11
_atom_site_aniso_U_22
_atom_site_aniso_U_33
_atom_site_aniso_U_23
_atom_site_aniso_U_13
_atom_site_aniso_U_12
O2 0.0466(12) 0.0737(16) 0.0562(13) -0.0169(12) 0.0118(11) 0.0048(12)
O1 0.0446(13) 0.0522(13) 0.0887(17) -0.0186(13) 0.0069(12) 0.0063(11)
C13 0.0411(16) 0.0363(15) 0.0358(15) -0.0005(12) 0.0024(13) 0.0001(13)
C14 0.0365(14) 0.0442(17) 0.0398(15) -0.0054(14) 0.0020(12) 0.0012(13)
C18 0.0291(14) 0.0548(18) 0.0490(17) -0.0048(15) 0.0072(13) 0.0031(14)
C6 0.0477(18) 0.0388(17) 0.0406(16) 0.0010(13) -0.0033(14) 0.0026(13)
C7 0.0444(17) 0.0451(17) 0.0407(16) -0.0039(14) -0.0004(13) 0.0057(15)
C12 0.0553(18) 0.0436(17) 0.0429(17) -0.0024(15) -0.0084(14) 0.0043(15)
C009 0.0443(15) 0.0386(15) 0.0320(14) -0.0034(13) 0.0011(12) 0.0066(14)
C17 0.0421(16) 0.0454(17) 0.0431(16) -0.0022(14) 0.0070(13) 0.0015(15)
C9 0.0521(18) 0.0473(17) 0.0504(17) -0.0154(16) 0.0011(15) -0.0027(16)
C16 0.0358(14) 0.0436(16) 0.0374(15) -0.0002(14) 0.0006(12) 0.0046(13)
C8 0.0424(16) 0.0405(16) 0.0391(15) -0.0049(13) -0.0041(13) 0.0063(13)
C10 0.059(2) 0.0374(17) 0.067(2) -0.0061(17) 0.0004(17) 0.0071(16)
C15 0.0459(17) 0.066(2) 0.0396(16) -0.0091(16) -0.0044(14) 0.0118(16)
C23 0.0427(17) 0.055(2) 0.070(2) 0.0025(17) -0.0047(16) 0.0058(16)
C11 0.0587(19) 0.0444(18) 0.059(2) 0.0013(16) -0.0103(17) 0.0121(16)
C19 0.0385(16) 0.064(2) 0.065(2) -0.0091(18) 0.0068(16) -0.0073(17)
C20 0.0398(18) 0.095(3) 0.074(3) -0.016(2) -0.0032(18) -0.007(2)
C1 0.059(2) 0.0425(19) 0.080(2) -0.0052(17) 0.0034(18) 0.0010(17)
C5 0.0498(19) 0.055(2) 0.0500(18) 0.0013(16) -0.0010(15) 0.0018(16)
C2 0.082(3) 0.043(2) 0.106(3) -0.008(2) -0.001(2) -0.005(2)
C3 0.079(3) 0.059(2) 0.078(3) 0.010(2) -0.016(2) -0.021(2)
C21 0.044(2) 0.114(3) 0.072(3) -0.007(3) -0.0122(18) 0.014(2)
C4 0.0519(19) 0.080(3) 0.061(2) 0.011(2) -0.0034(16) -0.013(2)
C22 0.056(2) 0.076(2) 0.081(3) 0.012(2) -0.010(2) 0.018(2)

loop_
_atom_type_symbol
_atom_type_description
_atom_type_scat_dispersion_real
_atom_type_scat_dispersion_imag
_atom_type_scat_source
C C 0.0033 0.0016 'International Tables Vol C Tables 4.2.6.8 and 6.1.1.4'
H H 0.0000 0.0000 'International Tables Vol C Tables 4.2.6.8 and 6.1.1.4'
O O 0.0106 0.0060 'International Tables Vol C Tables 4.2.6.8 and 6.1.1.4'

loop_
_geom_angle_atom_site_label_1
_geom_angle_atom_site_label_2
_geom_angle_atom_site_label_3
_geom_angle
_geom_angle_site_symmetry_1
_geom_angle_site_symmetry_3
_geom_angle_publ_flag
C17 O2 H2 109.5 . . ?
C14 C13 C12 120.6(3) . . ?
C14 C13 C009 111.6(2) . . ?
C12 C13 C009 127.8(2) . . ?
C13 C14 C9 120.0(3) . . ?
C13 C14 C15 111.6(2) . . ?
C9 C14 C15 128.5(3) . . ?
C23 C18 C17 120.0(3) . . ?
C19 C18 C17 121.6(3) . . ?
C19 C18 C23 118.4(3) . . ?
C1 C6 C7 119.1(3) . . ?
C1 C6 C5 118.5(3) . . ?
C5 C6 C7 122.4(3) . . ?
O1 C7 C6 119.5(3) . . ?
O1 C7 C8 121.0(3) . . ?
C6 C7 C8 119.4(2) . . ?
C13 C12 H12 120.5 . . ?
C13 C12 C11 119.1(3) . . ?
C11 C12 H12 120.5 . . ?
C13 C009 H009 109.4 . . ?
C13 C009 C16 104.0(2) . . ?
C13 C009 C8 110.4(2) . . ?
C16 C009 H009 109.4 . . ?
C8 C009 H009 109.4 . . ?
C8 C009 C16 113.9(2) . . ?
O2 C17 C18 109.4(2) . . ?
O2 C17 H17 107.9 . . ?
O2 C17 C16 112.1(2) . . ?
C18 C17 H17 107.9 . . ?
C18 C17 C16 111.3(2) . . ?
C16 C17 H17 107.9 . . ?
C14 C9 H9 120.4 . . ?
C10 C9 C14 119.3(3) . . ?
C10 C9 H9 120.4 . . ?
C009 C16 H16 108.6 . . ?
C17 C16 C009 114.0(2) . . ?
C17 C16 H16 108.6 . . ?
C17 C16 C15 110.8(2) . . ?
C15 C16 C009 106.3(2) . . ?
C15 C16 H16 108.6 . . ?
C7 C8 C009 115.5(2) . . ?
C7 C8 H8A 108.4 . . ?
C7 C8 H8B 108.4 . . ?
C009 C8 H8A 108.4 . . ?
C009 C8 H8B 108.4 . . ?
H8A C8 H8B 107.5 . . ?
C9 C10 H10 119.6 . . ?
C9 C10 C11 120.7(3) . . ?
C11 C10 H10 119.6 . . ?
C14 C15 C16 104.9(2) . . ?
C14 C15 H15A 110.8 . . ?
C14 C15 H15B 110.8 . . ?
C16 C15 H15A 110.8 . . ?
C16 C15 H15B 110.8 . . ?
H15A C15 H15B 108.8 . . ?
C18 C23 H23 119.7 . . ?
C22 C23 C18 120.6(3) . . ?
C22 C23 H23 119.7 . . ?
C12 C11 H11 119.8 . . ?
C10 C11 C12 120.3(3) . . ?
C10 C11 H11 119.8 . . ?
C18 C19 H19 119.6 . . ?
C18 C19 C20 120.8(4) . . ?
C20 C19 H19 119.6 . . ?
C19 C20 H20 119.9 . . ?
C21 C20 C19 120.3(4) . . ?
C21 C20 H20 119.9 . . ?
C6 C1 H1 119.4 . . ?
C2 C1 C6 121.2(3) . . ?
C2 C1 H1 119.4 . . ?
C6 C5 H5 119.9 . . ?
C4 C5 C6 120.2(3) . . ?
C4 C5 H5 119.9 . . ?
C1 C2 H2A 120.1 . . ?
C3 C2 C1 119.7(4) . . ?
C3 C2 H2A 120.1 . . ?
C2 C3 H3 120.0 . . ?
C2 C3 C4 120.1(4) . . ?
C4 C3 H3 120.0 . . ?
C20 C21 H21 120.3 . . ?
C22 C21 C20 119.3(3) . . ?
C22 C21 H21 120.3 . . ?
C5 C4 H4 119.9 . . ?
C3 C4 C5 120.3(3) . . ?
C3 C4 H4 119.9 . . ?
C23 C22 C21 120.6(4) . . ?
C23 C22 H22 119.7 . . ?
C21 C22 H22 119.7 . . ?

loop_
_geom_bond_atom_site_label_1
_geom_bond_atom_site_label_2
_geom_bond_distance
_geom_bond_site_symmetry_2
_geom_bond_publ_flag
O2 H2 0.8200 . ?
O2 C17 1.427(3) . ?
O1 C7 1.224(3) . ?
C13 C14 1.382(4) . ?
C13 C12 1.384(4) . ?
C13 C009 1.515(4) . ?
C14 C9 1.391(4) . ?
C14 C15 1.497(4) . ?
C18 C17 1.517(4) . ?
C18 C23 1.390(4) . ?
C18 C19 1.377(4) . ?
C6 C7 1.480(4) . ?
C6 C1 1.381(4) . ?
C6 C5 1.386(4) . ?
C7 C8 1.508(4) . ?
C12 H12 0.9300 . ?
C12 C11 1.385(4) . ?
C009 H009 0.9800 . ?
C009 C16 1.561(4) . ?
C009 C8 1.524(4) . ?
C17 H17 0.9800 . ?
C17 C16 1.536(4) . ?
C9 H9 0.9300 . ?
C9 C10 1.376(4) . ?
C16 H16 0.9800 . ?
C16 C15 1.551(4) . ?
C8 H8A 0.9700 . ?
C8 H8B 0.9700 . ?
C10 H10 0.9300 . ?
C10 C11 1.380(4) . ?
C15 H15A 0.9700 . ?
C15 H15B 0.9700 . ?
C23 H23 0.9300 . ?
C23 C22 1.372(5) . ?
C11 H11 0.9300 . ?
C19 H19 0.9300 . ?
C19 C20 1.382(5) . ?
C20 H20 0.9300 . ?
C20 C21 1.375(5) . ?
C1 H1 0.9300 . ?
C1 C2 1.373(5) . ?
C5 H5 0.9300 . ?
C5 C4 1.379(4) . ?
C2 H2A 0.9300 . ?
C2 C3 1.370(5) . ?
C3 H3 0.9300 . ?
C3 C4 1.373(5) . ?
C21 H21 0.9300 . ?
C21 C22 1.373(5) . ?
C4 H4 0.9300 . ?
C22 H22 0.9300 . ?

loop_
_geom_torsion_atom_site_label_1
_geom_torsion_atom_site_label_2
_geom_torsion_atom_site_label_3
_geom_torsion_atom_site_label_4
_geom_torsion
_geom_torsion_site_symmetry_1
_geom_torsion_site_symmetry_2
_geom_torsion_site_symmetry_3
_geom_torsion_site_symmetry_4
_geom_torsion_publ_flag
O2 C17 C16 C009 -53.7(3) . . . . ?
O2 C17 C16 C15 -173.5(2) . . . . ?
O1 C7 C8 C009 3.4(4) . . . . ?
C13 C14 C9 C10 1.3(4) . . . . ?
C13 C14 C15 C16 9.1(3) . . . . ?
C13 C12 C11 C10 -0.9(5) . . . . ?
C13 C009 C16 C17 -110.4(3) . . . . ?
C13 C009 C16 C15 11.9(3) . . . . ?
C13 C009 C8 C7 173.4(2) . . . . ?
C14 C13 C12 C11 1.7(4) . . . . ?
C14 C13 C009 C16 -6.7(3) . . . . ?
C14 C13 C009 C8 115.8(3) . . . . ?
C14 C9 C10 C11 -0.5(5) . . . . ?
C18 C17 C16 C009 -176.7(2) . . . . ?
C18 C17 C16 C15 63.6(3) . . . . ?
C18 C23 C22 C21 0.1(5) . . . . ?
C18 C19 C20 C21 0.4(5) . . . . ?
C6 C7 C8 C009 -177.5(2) . . . . ?
C6 C1 C2 C3 -1.3(6) . . . . ?
C6 C5 C4 C3 -0.5(5) . . . . ?
C7 C6 C1 C2 179.8(3) . . . . ?
C7 C6 C5 C4 -178.8(3) . . . . ?
C12 C13 C14 C9 -1.9(4) . . . . ?
C12 C13 C14 C15 176.8(3) . . . . ?
C12 C13 C009 C16 175.1(3) . . . . ?
C12 C13 C009 C8 -62.3(4) . . . . ?
C009 C13 C14 C9 179.8(3) . . . . ?
C009 C13 C14 C15 -1.4(3) . . . . ?
C009 C13 C12 C11 179.7(3) . . . . ?
C009 C16 C15 C14 -12.8(3) . . . . ?
C17 C18 C23 C22 -179.2(3) . . . . ?
C17 C18 C19 C20 179.0(3) . . . . ?
C17 C16 C15 C14 111.5(3) . . . . ?
C9 C14 C15 C16 -172.3(3) . . . . ?
C9 C10 C11 C12 0.3(5) . . . . ?
C16 C009 C8 C7 -70.1(3) . . . . ?
C8 C009 C16 C17 129.3(3) . . . . ?
C8 C009 C16 C15 -108.4(3) . . . . ?
C15 C14 C9 C10 -177.2(3) . . . . ?
C23 C18 C17 O2 -59.5(3) . . . . ?
C23 C18 C17 C16 65.0(3) . . . . ?
C23 C18 C19 C20 -1.0(4) . . . . ?
C19 C18 C17 O2 120.5(3) . . . . ?
C19 C18 C17 C16 -115.1(3) . . . . ?
C19 C18 C23 C22 0.8(4) . . . . ?
C19 C20 C21 C22 0.4(6) . . . . ?
C20 C21 C22 C23 -0.7(6) . . . . ?
C1 C6 C7 O1 -7.6(4) . . . . ?
C1 C6 C7 C8 173.2(3) . . . . ?
C1 C6 C5 C4 0.5(5) . . . . ?
C1 C2 C3 C4 1.3(6) . . . . ?
C5 C6 C7 O1 171.8(3) . . . . ?
C5 C6 C7 C8 -7.4(4) . . . . ?
C5 C6 C1 C2 0.4(5) . . . . ?
C2 C3 C4 C5 -0.4(5) . . . . ?

loop_
_twin_individual_id
_twin_individual_mass_fraction_refined
1 1(2)
2 0(2)
